data_4509505
loop_
_publ_author_name
'Boldog, Ishtvan'
'Daran, Jean-Claude'
'Chernega, Alexander N.'
'Rusanov, Eduard B.'
'Krautscheid, Harald'
'Domasevitch, Konstantin V.'

_publ_section_title
;
 Hydrogen Bonding Patterns and Supramolecular Structure of
 4,4&#x2032;-Bipyrazolium Salts
;
_journal_issue 6
_journal_name_full 'Crystal Growth &amp; Design'
_journal_page_first 2895
_journal_paper_doi 10.1021/cg9002109
_journal_volume 9
_journal_year 2009
_chemical_compound_source
;
Reaction of organic base with palladium(II) chloride and 
hydrochloric acid in water solution
;
_chemical_formula_moiety ' C6 H8 N4,  Pd1 Cl4'
_chemical_formula_sum 'C6 H8 Cl4 N4 Pd'
_chemical_formula_weight 384.39
_chemical_melting_point ?
_chemical_name_systematic
;                                                                               
4,4'-Bipyrazolium tetrachloropalladate(II)
;
_space_group_IT_number 14
_symmetry_cell_setting monoclinic
_symmetry_space_group_name_Hall '-P 2yn'
_symmetry_space_group_name_H-M 'P 1 21/n 1'
_atom_sites_solution_hydrogens geom
_atom_sites_solution_primary direct
_atom_sites_solution_secondary difmap
_audit_creation_date 03-30-03
_audit_creation_method CRYSTALS_ver_12-03-99
_cell_angle_alpha 90
_cell_angle_beta 91.255(2)
_cell_angle_gamma 90
_cell_formula_units_Z 2
_cell_length_a 4.6833(1)
_cell_length_b 10.6295(5)
_cell_length_c 11.1391(5)
_cell_measurement_reflns_used 0
_cell_measurement_temperature 293
_cell_measurement_theta_max 0
_cell_measurement_theta_min 0
_cell_volume 554.38(4)
_computing_cell_refinement
; 
 SPARE 
;
_computing_data_collection
; 
 DATA COLLECTION 
;
_computing_data_reduction
; 
 SPARE 
;
_computing_molecular_graphics
; 
 CAMERON (Watkin et al 1996) 
;
_computing_publication_material
; 
 CRYSTALS (Watkin et all 2001) 
;
_computing_structure_refinement
; 
 CRYSTALS (Watkin et all 2001) 
;
_computing_structure_solution
; 
 SIR92 (Altomare et al, 1994) 
;
_diffrn_ambient_temperature 293
_diffrn_measured_fraction_theta_max 0.989
_diffrn_measurement_device_type
; 
Unknown 
;
_diffrn_measurement_method \w/2\q
_diffrn_radiation_monochromator graphite
_diffrn_radiation_type 'Mo K\a'
_diffrn_radiation_wavelength 0.71073
_diffrn_reflns_av_R_equivalents 0.03
_diffrn_reflns_limit_h_max 6
_diffrn_reflns_limit_h_min -6
_diffrn_reflns_limit_k_max 15
_diffrn_reflns_limit_k_min -15
_diffrn_reflns_limit_l_max 15
_diffrn_reflns_limit_l_min -15
_diffrn_reflns_number 6610
_diffrn_reflns_theta_max 30.48
_diffrn_reflns_theta_min 2.65
_diffrn_standards_decay_% 0.00
_diffrn_standards_interval_count 0
_diffrn_standards_interval_time 0
_diffrn_standards_number 0
_exptl_absorpt_coefficient_mu 2.606
_exptl_absorpt_correction_T_max 0.88
_exptl_absorpt_correction_T_min 0.76
_exptl_absorpt_correction_type empirical
_exptl_absorpt_process_details
; 
 SPARE 
;
_exptl_crystal_colour ' orange-yellow '
_exptl_crystal_density_diffrn 2.302
_exptl_crystal_density_meas ?
_exptl_crystal_description ' prism '
_exptl_crystal_F_000 370.725
_exptl_crystal_size_max 0.20
_exptl_crystal_size_mid 0.08
_exptl_crystal_size_min 0.05
_refine_diff_density_max 2.12
_refine_diff_density_min -1.97
_refine_ls_extinction_method None
_refine_ls_goodness_of_fit_ref 0.8489
_refine_ls_hydrogen_treatment refall
_refine_ls_matrix_type full
_refine_ls_number_parameters 86
_refine_ls_number_reflns 1365
_refine_ls_R_factor_gt 0.0585
_refine_ls_shift/su_max 0.00140
_refine_ls_structure_factor_coef F
_refine_ls_weighting_details
;
Chebychev polynomial with 4 parameters, Carruthers & Watkin , 1979, 
 1.94     1.67     1.19    0.561    
;
_refine_ls_weighting_scheme calc
_refine_ls_wR_factor_ref 0.0574
_reflns_limit_h_max 6
_reflns_limit_h_min -6
_reflns_limit_k_max 15
_reflns_limit_k_min 0
_reflns_limit_l_max 15
_reflns_limit_l_min 0
_reflns_number_gt 1365
_reflns_number_total 1671
_reflns_threshold_expression >3.00\s(I)
_cod_data_source_file cg9002109sup1.cif
_cod_data_source_block (6)
_cod_depositor_comments
;
The following automatic conversions were performed:

'_chemical_melting_point' value 'not measured' was changed to '?' -
the value is undefined or not given.

'_symmetry_cell_setting' value
'Monoclinic' changed to 'monoclinic' according to
/home/saulius/struct/CIF-dictionaries/cif_core.dic dictionary named
'cif_core.dic' version 2.4.2 from 2011-04-26.

Automatic conversion script
Id: cif_fix_values 1891 2012-01-12 08:04:46Z andrius 

The following automatic conversions were performed:

'_exptl_crystal_density_meas' value 'not measured' was changed to '?'
- the value is perceived as not measured.

Automatic conversion script
Id: cif_fix_values 3008 2015-01-20 13:52:24Z robertas 
;
_cod_original_sg_symbol_H-M 'P 1 21/n 1 '
_cod_original_formula_sum ' C6 H8 N4 Cl4 Pd '
_cod_database_code 4509505

loop_
_symmetry_equiv_pos_as_xyz
x,y,z
-x,-y,-z
-x+1/2,y+1/2,-z+1/2
x+1/2,-y+1/2,z+1/2

loop_
_atom_site_label
_atom_site_fract_x
_atom_site_fract_y
_atom_site_fract_z
_atom_site_U_iso_or_equiv
_atom_site_occupancy
_atom_site_adp_type
Pd1 0.0000 0.0000 1.0000 0.0110 1.0000 Uani
Cl1 0.2410(3) 0.15463(11) 0.8978(1) 0.0146 1.0000 Uani
Cl2 0.1199(3) -0.14807(11) 0.8582(1) 0.0138 1.0000 Uani
N1 -0.432(1) -0.0728(5) 0.6694(4) 0.0171 1.0000 Uani
N2 -0.381(1) 0.0469(5) 0.6971(4) 0.0174 1.0000 Uani
C1 -0.2672(11) -0.1070(5) 0.5792(4) 0.0127 1.0000 Uani
C2 -0.1031(9) -0.0038(5) 0.5472(4) 0.0116 1.0000 Uani
C3 -0.184(1) 0.0932(5) 0.6244(4) 0.0136 1.0000 Uani
H1 -0.55(2) -0.11(1) 0.702(9) 0.05(3) 1.0000 Uiso
H2 -0.48(2) 0.08(1) 0.745(9) 0.05(3) 1.0000 Uiso
H11 -0.268(19) -0.182(9) 0.548(8) 0.04(2) 1.0000 Uiso
H31 -0.131(16) 0.171(8) 0.637(7) 0.021(19) 1.0000 Uiso

loop_
_atom_site_aniso_label
_atom_site_aniso_U_11
_atom_site_aniso_U_22
_atom_site_aniso_U_33
_atom_site_aniso_U_23
_atom_site_aniso_U_13
_atom_site_aniso_U_12
Pd1 0.0115(2) 0.0114(2) 0.0102(2) 0.00025(19) 0.00419(15) 0.00040(19)
Cl1 0.0177(5) 0.0122(5) 0.0143(5) 0.0007(4) 0.0073(4) -0.0007(4)
Cl2 0.0173(5) 0.0125(5) 0.0120(5) -0.0021(4) 0.0057(4) -0.0018(4)
N1 0.0132(19) 0.022(2) 0.016(2) 0.0053(17) 0.0035(16) 0.0001(16)
N2 0.0135(19) 0.024(2) 0.0153(19) -0.0002(17) 0.0051(17) 0.0017(16)
C1 0.0117(19) 0.014(2) 0.0124(19) 0.0030(17) 0.0011(16) 0.0011(16)
C2 0.0099(16) 0.0130(18) 0.0119(17) 0.0006(18) 0.0028(14) 0.0004(18)
C3 0.014(2) 0.015(2) 0.012(2) -0.0048(16) 0.0035(17) 0.0002(16)

loop_
_atom_type_symbol
_atom_type_scat_dispersion_real
_atom_type_scat_dispersion_imag
_atom_type_scat_Cromer_Mann_a1
_atom_type_scat_Cromer_Mann_b1
_atom_type_scat_Cromer_Mann_a2
_atom_type_scat_Cromer_Mann_b2
_atom_type_scat_Cromer_Mann_a3
_atom_type_scat_Cromer_Mann_b3
_atom_type_scat_Cromer_Mann_a4
_atom_type_scat_Cromer_Mann_b4
_atom_type_scat_Cromer_Mann_c
_atom_type_scat_source
'C   ' 0.0020 0.0020 2.3100 20.8439 1.0200 10.2075 1.5886 0.5687 0.8650 51.6512 0.2156 International_Tables_Vol_IV_Table_2.2B
'H   ' 0.0000 0.0000 0.4930 10.5109 0.3229 26.1257 0.1402 3.1424 0.0408 57.7997 0.0030 International_Tables_Vol_IV_Table_2.2B
'N   ' 0.0040 0.0030 12.2126 0.0057 3.1322 9.8933 2.0125 28.9975 1.1663 0.5826 -11.5290 International_Tables_Vol_IV_Table_2.2B
'Cl  ' 0.1320 0.1590 11.4604 0.0104 7.1964 1.1662 6.2556 18.5194 1.6455 47.7784 -9.5574 International_Tables_Vol_IV_Table_2.2B
'Pd  ' -1.1770 1.0070 19.3319 0.6987 15.5017 7.9893 5.2954 25.2052 0.6058 76.8986 5.2659 International_Tables_Vol_IV_Table_2.2B

loop_
_geom_angle_atom_site_label_1
_geom_angle_site_symmetry_1
_geom_angle_atom_site_label_2
_geom_angle_atom_site_label_3
_geom_angle_site_symmetry_3
_geom_angle
_geom_angle_publ_flag
Cl1 . Pd1 Cl1 2_557 179.995 yes
Cl1 . Pd1 Cl2 . 91.08(4) yes
Cl1 2_557 Pd1 Cl2 . 88.92(4) yes
Cl1 . Pd1 Cl2 2_557 88.92(4) yes
Cl1 2_557 Pd1 Cl2 2_557 91.08(4) yes
Cl2 . Pd1 Cl2 2_557 179.995 yes
N2 . N1 C1 . 109.3(4) yes
N2 . N1 H1 . 122.9(73) no
C1 . N1 H1 . 127.7(73) no
N1 . N2 C3 . 109.6(5) yes
N1 . N2 H2 . 116.4(79) no
C3 . N2 H2 . 133.6(80) no
N1 . C1 C2 . 108.2(5) yes
N1 . C1 H11 . 123.7(60) no
C2 . C1 H11 . 128.1(60) no
C1 . C2 C2 2_556 127.8(6) yes
C1 . C2 C3 . 105.5(4) yes
C2 2_556 C2 C3 . 126.7(6) yes
N2 . C3 C2 . 107.5(5) yes
N2 . C3 H31 . 116.7(50) no
C2 . C3 H31 . 135.8(50) no

loop_
_geom_bond_atom_site_label_1
_geom_bond_atom_site_label_2
_geom_bond_site_symmetry_2
_geom_bond_distance
_geom_bond_publ_flag
Pd1 Cl1 . 2.3084(11) yes
Pd1 Cl1 2_557 2.3084(11) yes
Pd1 Cl2 . 2.3083(11) yes
Pd1 Cl2 2_557 2.3083(11) yes
N1 N2 . 1.330(7) yes
N1 C1 . 1.332(7) yes
N1 H1 . 0.8(1) no
N2 C3 . 1.337(6) yes
N2 H2 . 0.78(11) no
C1 C2 . 1.390(7) yes
C1 H11 . 0.9(1) no
C2 C2 2_556 1.446(8) yes
C2 C3 . 1.399(7) yes
C3 H31 . 0.87(8) no
